data_7702509
loop_
_publ_author_name
'Zheng, Shao-Liang'
'Tong, Ming-Liang'
'Yu, Xiao-Lan'
'Chen, Xiao-Ming'

_publ_section_title
;
 Syntheses and structures of six chain-, ladder- and grid-like
 co-ordination polymers constructed from \m-hexamethylenetetramine and
 silver salts
;
_journal_issue 5
_journal_name_full 'Journal of the Chemical Society, Dalton Transactions'
_journal_page_first 586
_journal_paper_doi 10.1039/b009068i
_journal_year 2001
_chemical_formula_sum 'C13 H20 Ag N5 O3'
_chemical_formula_weight 402.21
_space_group_IT_number 62
_space_group_name_Hall '-P 2ac 2n'
_space_group_name_H-M_alt 'P n m a'
_symmetry_cell_setting orthorhombic
_symmetry_space_group_name_H-M 'P n m a'
_atom_sites_solution_hydrogens geom
_atom_sites_solution_primary direct
_atom_sites_solution_secondary difmap
_audit_creation_method SHELXL-97
_cell_angle_alpha 90.00
_cell_angle_beta 90.00
_cell_angle_gamma 90.00
_cell_formula_units_Z 4
_cell_length_a 20.121(10)
_cell_length_b 6.4910(10)
_cell_length_c 11.417(6)
_cell_measurement_reflns_used 25
_cell_measurement_temperature 293(2)
_cell_measurement_theta_max 15
_cell_measurement_theta_min 7.5
_cell_volume 1491.1(11)
_computing_cell_refinement 'SHELXTL-Plus (Sheldrick, 1990)'
_computing_data_collection 'SHELXTL-Plus (Sheldrick, 1990)'
_computing_data_reduction 'SHELXTL-Plus (Sheldrick, 1990)'
_computing_molecular_graphics 'SHELXTL V. 5.0 (Sheldrick, 1997)'
_computing_publication_material 'SHELXL-97 (Sheldrick, 1997)'
_computing_structure_refinement 'SHELXL-97 (Sheldrick, 1997)'
_computing_structure_solution 'SHELXS-97 (Sheldrick, 1997)'
_diffrn_ambient_temperature 293(2)
_diffrn_measured_fraction_theta_full 0.933
_diffrn_measured_fraction_theta_max 0.933
_diffrn_measurement_device_type 'Siemens R3m'
_diffrn_measurement_method '\w scan'
_diffrn_radiation_monochromator graphite
_diffrn_radiation_source 'fine-focus sealed tube'
_diffrn_radiation_type MoK\a
_diffrn_radiation_wavelength 0.71073
_diffrn_reflns_av_R_equivalents 0.0998
_diffrn_reflns_av_sigmaI/netI 0.0796
_diffrn_reflns_limit_h_max 24
_diffrn_reflns_limit_h_min -1
_diffrn_reflns_limit_k_max 8
_diffrn_reflns_limit_k_min 0
_diffrn_reflns_limit_l_max 14
_diffrn_reflns_limit_l_min 0
_diffrn_reflns_number 1686
_diffrn_reflns_theta_full 26.00
_diffrn_reflns_theta_max 26.00
_diffrn_reflns_theta_min 2.02
_diffrn_standards_decay_% none
_diffrn_standards_interval_count 200
_diffrn_standards_number 2
_exptl_absorpt_coefficient_mu 1.373
_exptl_absorpt_correction_T_max 0.7708
_exptl_absorpt_correction_T_min 0.6378
_exptl_absorpt_correction_type semi-empirical
_exptl_absorpt_process_details '\y-scans (North et al., 1968)'
_exptl_crystal_colour colourless
_exptl_crystal_density_diffrn 1.792
_exptl_crystal_density_method 'not measured'
_exptl_crystal_description block
_exptl_crystal_F_000 816
_exptl_crystal_size_max 0.36
_exptl_crystal_size_mid 0.34
_exptl_crystal_size_min 0.20
_refine_diff_density_max 0.734
_refine_diff_density_min -0.944
_refine_diff_density_rms 0.179
_refine_ls_extinction_coef 0.0072(10)
_refine_ls_extinction_expression Fc^*^=kFc[1+0.001xFc^2^\l^3^/sin(2\q)]^-1/4^
_refine_ls_extinction_method SHELXL
_refine_ls_goodness_of_fit_ref 1.075
_refine_ls_hydrogen_treatment mixed
_refine_ls_matrix_type full
_refine_ls_number_parameters 116
_refine_ls_number_reflns 1596
_refine_ls_number_restraints 0
_refine_ls_restrained_S_all 1.075
_refine_ls_R_factor_all 0.1170
_refine_ls_R_factor_gt 0.0646
_refine_ls_shift/su_max 0.000
_refine_ls_shift/su_mean 0.000
_refine_ls_structure_factor_coef Fsqd
_refine_ls_weighting_details 'w=1/[\s^2^(Fo^2^)+(0.0435P)^2^+17.6036P] where P=(Fo^2^+2Fc^2^)/3'
_refine_ls_weighting_scheme calc
_refine_ls_wR_factor_gt 0.1458
_refine_ls_wR_factor_ref 0.1725
_reflns_number_gt 1007
_reflns_number_total 1596
_reflns_threshold_expression >2sigma(I)
_cod_data_source_file b009068i.txt
_cod_data_source_block complex_2
_cod_depositor_comments
;
The following automatic conversions were performed:

data item '_symmetry_cell_setting' value 'ORTHORHOMBIC' was changed
to 'orthorhombic' in accordance with the
/home/saulius/struct/COD-crude-data/automatic-downloads/DataCite-retrospective/RSC/depositions/lib/dictionaries/cif_core.dic
dictionary named 'cif_core.dic' version 2.4.2 last updated on
2011-04-26.

data item '_refine_ls_weighting_scheme' value 'calc
w=1/[\s^2^(Fo^2^)+(0.0435P)^2^+17.6036P] where P=(Fo^2^+2Fc^2^)/3'
was changed to 'calc'. A new data item '_refine_ls_weighting_details'
was created with the value set to
'w=1/[\s^2^(Fo^2^)+(0.0435P)^2^+17.6036P] where P=(Fo^2^+2Fc^2^)/3'.

Automatic conversion script
Id: cif_fix_values 6909 2019-04-08 15:41:33Z antanas 
;
_cod_original_sg_symbol_H-M Pnma
_cod_database_code 7702509

loop_
_symmetry_equiv_pos_as_xyz
'x, y, z'
'-x+1/2, -y, z+1/2'
'-x, y+1/2, -z'
'x+1/2, -y+1/2, -z+1/2'
'-x, -y, -z'
'x-1/2, y, -z-1/2'
'x, -y-1/2, z'
'-x-1/2, y-1/2, z-1/2'

loop_
_atom_site_label
_atom_site_type_symbol
_atom_site_fract_x
_atom_site_fract_y
_atom_site_fract_z
_atom_site_U_iso_or_equiv
_atom_site_adp_type
_atom_site_occupancy
_atom_site_calc_flag
_atom_site_refinement_flags
Ag1 Ag 0.07393(6) 0.2500 0.13641(10) 0.0450(4) Uani 1 d S
O1W O -0.0481(5) 0.2500 0.1299(10) 0.058(3) Uani 1 d S
H1W H -0.0729 0.1012 0.1382 0.120 Uiso 1 d R
O1 O 0.1195(4) 0.0796(12) -0.0477(6) 0.060(2) Uani 1 d .
C1 C 0.1304(6) 0.2500 -0.0989(11) 0.034(3) Uani 1 d S
C2 C 0.1608(6) 0.2500 -0.2178(10) 0.034(3) Uani 1 d S
C3 C 0.1770(4) 0.0703(14) -0.2737(7) 0.034(2) Uani 1 d .
H3A H 0.1638 -0.0569 -0.2376 0.080 Uiso 1 d R
C4 C 0.2112(4) 0.0661(15) -0.3787(8) 0.042(2) Uani 1 d .
H4A H 0.2211 -0.0631 -0.4156 0.080 Uiso 1 d R
C5 C 0.2316(7) 0.2500 -0.4305(10) 0.033(3) Uani 1 d S
N1 N 0.2681(6) 0.2500 -0.5337(9) 0.053(3) Uani 1 d S
H1 H 0.2794 0.1037 -0.5800 0.120 Uiso 1 d R
N2 N 0.0791(4) -0.0589(11) 0.2515(6) 0.0349(17) Uani 1 d .
N3 N 0.0232(5) -0.2500 0.4103(9) 0.035(3) Uani 1 d S
N4 N 0.1447(5) -0.2500 0.3958(9) 0.039(3) Uani 1 d S
C6 C 0.1409(4) -0.0681(15) 0.3225(8) 0.038(2) Uani 1 d .
H6A H 0.1437 0.0524 0.3710 0.080 Uiso 1 d R
H6B H 0.1784 -0.0676 0.2706 0.080 Uiso 1 d R
C7 C 0.0860(6) -0.2500 0.4768(10) 0.036(3) Uani 1 d S
H7 H 0.0877 -0.3697 0.5261 0.080 Uiso 1 d R
C8 C 0.0216(4) -0.0651(15) 0.3328(7) 0.038(2) Uani 1 d .
H8A H -0.0187 -0.0666 0.2879 0.080 Uiso 1 d R
H8B H 0.0216 0.0567 0.3805 0.080 Uiso 1 d R
C9 C 0.0760(8) -0.2500 0.1798(11) 0.044(3) Uani 1 d S
H9A H 0.1121 -0.2500 0.1248 0.080 Uiso 1 d SR
H9B H 0.0352 -0.2500 0.1361 0.080 Uiso 1 d SR

loop_
_atom_site_aniso_label
_atom_site_aniso_U_11
_atom_site_aniso_U_22
_atom_site_aniso_U_33
_atom_site_aniso_U_23
_atom_site_aniso_U_13
_atom_site_aniso_U_12
Ag1 0.0584(8) 0.0403(6) 0.0363(6) 0.000 0.0075(6) 0.000
O1W 0.054(6) 0.048(6) 0.072(7) 0.000 -0.003(6) 0.000
O1 0.086(5) 0.058(5) 0.036(4) 0.003(4) 0.014(4) -0.012(5)
C1 0.035(7) 0.043(8) 0.024(7) 0.000 -0.006(6) 0.000
C2 0.034(7) 0.053(9) 0.014(6) 0.000 -0.010(5) 0.000
C3 0.043(5) 0.028(5) 0.030(5) 0.000(4) 0.000(4) -0.003(4)
C4 0.050(6) 0.041(5) 0.035(5) -0.002(5) -0.001(4) 0.001(5)
C5 0.043(8) 0.042(8) 0.013(6) 0.000 -0.002(5) 0.000
N1 0.066(9) 0.064(8) 0.028(6) 0.000 0.022(6) 0.000
N2 0.037(4) 0.031(4) 0.037(4) -0.001(3) 0.004(4) 0.000(4)
N3 0.029(6) 0.044(7) 0.032(6) 0.000 0.005(5) 0.000
N4 0.040(7) 0.057(8) 0.019(5) 0.000 -0.002(5) 0.000
C6 0.041(5) 0.038(6) 0.035(5) -0.009(4) 0.004(4) -0.007(4)
C7 0.034(8) 0.059(9) 0.017(6) 0.000 0.008(5) 0.000
C8 0.036(5) 0.044(6) 0.034(5) -0.001(4) 0.007(4) 0.006(4)
C9 0.047(8) 0.061(9) 0.023(6) 0.000 0.003(7) 0.000

loop_
_atom_type_symbol
_atom_type_description
_atom_type_scat_dispersion_real
_atom_type_scat_dispersion_imag
_atom_type_scat_source
C C 0.0033 0.0016 'International Tables Vol C Tables 4.2.6.8 and 6.1.1.4'
H H 0.0000 0.0000 'International Tables Vol C Tables 4.2.6.8 and 6.1.1.4'
N N 0.0061 0.0033 'International Tables Vol C Tables 4.2.6.8 and 6.1.1.4'
O O 0.0106 0.0060 'International Tables Vol C Tables 4.2.6.8 and 6.1.1.4'
Ag Ag -0.8971 1.1015 'International Tables Vol C Tables 4.2.6.8 and 6.1.1.4'

loop_
_geom_angle_atom_site_label_1
_geom_angle_atom_site_label_2
_geom_angle_atom_site_label_3
_geom_angle
_geom_angle_site_symmetry_1
_geom_angle_site_symmetry_3
N2 Ag1 N2 113.4(3) 7_565 .
N2 Ag1 O1W 93.4(2) 7_565 .
N2 Ag1 O1W 93.4(2) . .
N2 Ag1 O1 94.2(2) 7_565 7_565
N2 Ag1 O1 143.1(2) . 7_565
O1W Ag1 O1 109.6(3) . 7_565
N2 Ag1 O1 143.1(2) 7_565 .
N2 Ag1 O1 94.2(2) . .
O1W Ag1 O1 109.6(3) . .
O1 Ag1 O1 51.5(3) 7_565 .
C1 O1 Ag1 93.7(7) . .
O1 C1 O1 121.1(12) 7_565 .
O1 C1 C2 119.4(6) 7_565 .
O1 C1 C2 119.4(6) . .
C3 C2 C3 116.9(11) 7_565 .
C3 C2 C1 121.5(5) 7_565 .
C3 C2 C1 121.5(5) . .
C2 C3 C4 122.6(9) . .
C3 C4 C5 119.9(9) . .
N1 C5 C4 121.1(6) . 7_565
N1 C5 C4 121.1(6) . .
C4 C5 C4 117.8(11) 7_565 .
C8 N2 C6 108.1(7) . .
C8 N2 C9 106.8(8) . .
C6 N2 C9 107.5(8) . .
C8 N2 Ag1 109.4(5) . .
C6 N2 Ag1 111.6(5) . .
C9 N2 Ag1 113.2(5) . .
C7 N3 C8 108.9(6) . 7
C7 N3 C8 108.9(6) . .
C8 N3 C8 107.1(9) 7 .
C6 N4 C6 109.1(9) 7 .
C6 N4 C7 108.3(7) 7 .
C6 N4 C7 108.3(7) . .
N4 C6 N2 113.1(8) . .
N3 C7 N4 110.9(9) . .
N2 C8 N3 112.2(7) . .
N2 C9 N2 113.0(9) . 7

loop_
_geom_bond_atom_site_label_1
_geom_bond_atom_site_label_2
_geom_bond_distance
_geom_bond_site_symmetry_2
Ag1 N2 2.400(7) 7_565
Ag1 N2 2.400(7) .
Ag1 O1W 2.457(10) .
Ag1 O1 2.546(7) 7_565
Ag1 O1 2.546(7) .
O1 C1 1.270(9) .
C1 O1 1.270(9) 7_565
C1 C2 1.488(17) .
C2 C3 1.368(10) 7_565
C2 C3 1.368(10) .
C3 C4 1.384(11) .
C4 C5 1.394(11) .
C5 N1 1.388(15) .
C5 C4 1.394(11) 7_565
N2 C8 1.482(10) .
N2 C6 1.485(11) .
N2 C9 1.488(9) .
N3 C7 1.474(15) .
N3 C8 1.491(11) 7
N3 C8 1.491(11) .
N4 C6 1.450(11) 7
N4 C6 1.450(11) .
N4 C7 1.499(15) .
C9 N2 1.488(9) 7

loop_
_geom_hbond_atom_site_label_D
_geom_hbond_atom_site_label_H
_geom_hbond_atom_site_label_A
_geom_hbond_distance_DH
_geom_hbond_distance_HA
_geom_hbond_distance_DA
_geom_hbond_angle_DHA
_geom_hbond_site_symmetry_A
O1W H1W O1 1.09 1.82 2.743(10) 139.1 5
N1 H1 O1 1.11 2.38 3.117(12) 121.9 2_554
